data_1503872
loop_
_publ_author_name
'Hong, Liang'
'Liu, Chunxia'
'Sun, Wangsheng'
'Wang, Lei'
'Wong, Kwokyin'
'Wang, Rui'

_publ_section_title
;
 Organocatalytic enantioselective Friedel-Crafts alkylation of
 4,7-dihydroindoles with alpha,beta-unsaturated aldehydes: an easy access
 to 2-substituted indoles.
;
_journal_issue 10
_journal_name_full 'Organic letters'
_journal_page_first 2177
_journal_page_last 2180
_journal_paper_doi 10.1021/ol900461v
_journal_volume 11
_journal_year 2009
_chemical_absolute_configuration none
_chemical_formula_sum 'C17 H16 Br N O'
_chemical_formula_weight 330.22
_chemical_name_systematic
; 
 ? 
;
_space_group_IT_number 4
_symmetry_cell_setting monoclinic
_symmetry_space_group_name_Hall 'P 2yb'
_symmetry_space_group_name_H-M 'P 1 21 1'
_atom_sites_solution_hydrogens geom
_atom_sites_solution_primary direct
_atom_sites_solution_secondary difmap
_audit_creation_method SHELXL-97
_cell_angle_alpha 90.00
_cell_angle_beta 102.551(15)
_cell_angle_gamma 90.00
_cell_formula_units_Z 2
_cell_length_a 6.708(2)
_cell_length_b 9.888(3)
_cell_length_c 11.794(4)
_cell_measurement_reflns_used 1452
_cell_measurement_temperature 296(2)
_cell_measurement_theta_max 0.00
_cell_measurement_theta_min 0.00
_cell_volume 763.6(4)
_computing_cell_refinement 'Bruker SMART'
_computing_data_collection 'Bruker SMART'
_computing_data_reduction 'Bruker SAINT'
_computing_molecular_graphics 'Bruker SHELXTL'
_computing_publication_material 'Bruker SHELXTL'
_computing_structure_refinement 'SHELXL-97 (Sheldrick, 1997)'
_computing_structure_solution 'SHELXS-97 (Sheldrick, 1990)'
_diffrn_ambient_temperature 296(2)
_diffrn_measured_fraction_theta_full 0.982
_diffrn_measured_fraction_theta_max 0.982
_diffrn_measurement_device_type 'CCD area detector'
_diffrn_measurement_method 'phi and omega scans'
_diffrn_radiation_monochromator graphite
_diffrn_radiation_source 'fine-focus sealed tube'
_diffrn_radiation_type MoK\a
_diffrn_radiation_wavelength 0.71073
_diffrn_reflns_av_R_equivalents 0.0294
_diffrn_reflns_av_sigmaI/netI 0.0727
_diffrn_reflns_limit_h_max 7
_diffrn_reflns_limit_h_min -8
_diffrn_reflns_limit_k_max 12
_diffrn_reflns_limit_k_min -12
_diffrn_reflns_limit_l_max 15
_diffrn_reflns_limit_l_min -13
_diffrn_reflns_number 4915
_diffrn_reflns_theta_full 28.00
_diffrn_reflns_theta_max 28.00
_diffrn_reflns_theta_min 1.77
_exptl_absorpt_coefficient_mu 2.686
_exptl_absorpt_correction_T_max 0.7242
_exptl_absorpt_correction_T_min 0.4231
_exptl_absorpt_correction_type multi-scan
_exptl_absorpt_process_details SADABS
_exptl_crystal_colour colorless
_exptl_crystal_density_diffrn 1.436
_exptl_crystal_density_method 'not measured'
_exptl_crystal_description stick
_exptl_crystal_F_000 336
_exptl_crystal_size_max 0.52
_exptl_crystal_size_mid 0.27
_exptl_crystal_size_min 0.12
_refine_diff_density_max 0.344
_refine_diff_density_min -0.257
_refine_diff_density_rms 0.043
_refine_ls_abs_structure_details 'Flack H D (1983), Acta Cryst. A39, 876-881'
_refine_ls_abs_structure_Flack -0.003(11)
_refine_ls_extinction_method none
_refine_ls_goodness_of_fit_ref 0.976
_refine_ls_hydrogen_treatment constr
_refine_ls_matrix_type full
_refine_ls_number_parameters 181
_refine_ls_number_reflns 3184
_refine_ls_number_restraints 1
_refine_ls_restrained_S_all 0.976
_refine_ls_R_factor_all 0.0741
_refine_ls_R_factor_gt 0.0393
_refine_ls_shift/su_max 0.001
_refine_ls_shift/su_mean 0.000
_refine_ls_structure_factor_coef Fsqd
_refine_ls_weighting_details 'calc w=1/[\s^2^(Fo^2^)+(0.0247P)^2^+0.0000P] where P=(Fo^2^+2Fc^2^)/3'
_refine_ls_weighting_scheme calc
_refine_ls_wR_factor_gt 0.0835
_refine_ls_wR_factor_ref 0.0946
_reflns_number_gt 2002
_reflns_number_total 3184
_reflns_threshold_expression >2sigma(I)
_cod_data_source_file ol900461v_si_002.cif
_cod_data_source_block p21
_cod_depositor_comments
;
The following automatic conversions were performed:

'_symmetry_cell_setting' value 'Monoclinic' changed to 'monoclinic'
according to /home/saulius/struct/CIF-dictionaries/cif_core.dic
dictionary named 'cif_core.dic' version 2.4.2 from
2011-04-26.

'_exptl_absorpt_correction_type' value 'Multi-scan'
changed to 'multi-scan' according to
/home/saulius/struct/CIF-dictionaries/cif_core.dic dictionary named
'cif_core.dic' version 2.4.2 from 2011-04-26.

Automatic conversion script
Id: cif_fix_values 1715 2011-07-08 13:25:40Z adriana 
;
_cod_original_cell_volume 763.7(4)
_cod_original_sg_symbol_H-M P2(1)
_cod_database_code 1503872

loop_
_symmetry_equiv_pos_as_xyz
'x, y, z'
'-x, y+1/2, -z'

loop_
_atom_site_label
_atom_site_type_symbol
_atom_site_fract_x
_atom_site_fract_y
_atom_site_fract_z
_atom_site_U_iso_or_equiv
_atom_site_adp_type
_atom_site_occupancy
_atom_site_symmetry_multiplicity
_atom_site_calc_flag
_atom_site_refinement_flags
Br1 Br 0.96474(8) -0.25049(5) 0.96402(4) 0.0956(2) Uani 1 1 d .
C1 C 0.5190(7) -0.0616(5) 0.7193(4) 0.0633(11) Uani 1 1 d .
H1 H 0.3829 -0.0781 0.6847 0.076 Uiso 1 1 calc R
C2 C 0.6207(7) -0.1518(4) 0.8010(4) 0.0717(12) Uani 1 1 d .
H2 H 0.5536 -0.2269 0.8222 0.086 Uiso 1 1 calc R
C3 C 0.8238(7) -0.1287(4) 0.8506(3) 0.0627(11) Uani 1 1 d .
C4 C 0.9224(6) -0.0173(5) 0.8194(4) 0.0718(12) Uani 1 1 d .
H4 H 1.0593 -0.0021 0.8528 0.086 Uiso 1 1 calc R
C5 C 0.8166(5) 0.0713(5) 0.7382(4) 0.0634(11) Uani 1 1 d .
H5 H 0.8844 0.1460 0.7171 0.076 Uiso 1 1 calc R
C6 C 0.6123(6) 0.0526(4) 0.6870(3) 0.0495(10) Uani 1 1 d .
C7 C 0.5036(5) 0.1493(4) 0.5960(3) 0.0482(9) Uani 1 1 d .
H7 H 0.5819 0.2338 0.6056 0.058 Uiso 1 1 calc R
C8 C 0.5000(5) 0.0978(3) 0.4754(3) 0.0418(8) Uani 1 1 d .
C9 C 0.3594(5) 0.0252(4) 0.3982(3) 0.0476(9) Uani 1 1 d .
H9 H 0.2325 -0.0029 0.4090 0.057 Uiso 1 1 calc R
C10 C 0.4398(6) -0.0002(4) 0.2989(4) 0.0462(9) Uani 1 1 d .
C11 C 0.6288(5) 0.0598(4) 0.3204(3) 0.0504(9) Uani 1 1 d .
C12 C 0.7686(6) 0.0625(6) 0.2376(4) 0.0789(14) Uani 1 1 d .
H12A H 0.8030 0.1554 0.2235 0.095 Uiso 1 1 calc R
H12B H 0.8941 0.0150 0.2712 0.095 Uiso 1 1 calc R
C13 C 0.6705(8) -0.0016(7) 0.1275(4) 0.0953(17) Uani 1 1 d .
H13 H 0.7426 -0.0020 0.0685 0.114 Uiso 1 1 calc R
C14 C 0.4890(8) -0.0585(6) 0.1051(4) 0.0922(16) Uani 1 1 d .
H14 H 0.4432 -0.0965 0.0320 0.111 Uiso 1 1 calc R
C15 C 0.3518(6) -0.0666(5) 0.1881(3) 0.0636(11) Uani 1 1 d .
H15A H 0.2224 -0.0241 0.1538 0.076 Uiso 1 1 calc R
H15B H 0.3253 -0.1608 0.2023 0.076 Uiso 1 1 calc R
C16 C 0.2859(5) 0.1841(4) 0.6077(4) 0.0559(10) Uani 1 1 d .
H16A H 0.2025 0.1031 0.5941 0.067 Uiso 1 1 calc R
H16B H 0.2899 0.2141 0.6865 0.067 Uiso 1 1 calc R
C17 C 0.1900(6) 0.2905(4) 0.5258(4) 0.0569(10) Uani 1 1 d .
H17 H 0.2757 0.3470 0.4950 0.068 Uiso 1 1 calc R
N1 N 0.6641(4) 0.1177(3) 0.4260(3) 0.0478(7) Uani 1 1 d .
H1N H 0.7734 0.1608 0.4577 0.057 Uiso 1 1 calc R
O1 O 0.0092(4) 0.3092(3) 0.4962(3) 0.0803(9) Uani 1 1 d .

loop_
_atom_site_aniso_label
_atom_site_aniso_U_11
_atom_site_aniso_U_22
_atom_site_aniso_U_33
_atom_site_aniso_U_23
_atom_site_aniso_U_13
_atom_site_aniso_U_12
Br1 0.1278(4) 0.0785(3) 0.0656(3) -0.0087(3) -0.0116(2) 0.0314(4)
C1 0.072(3) 0.053(3) 0.059(3) 0.000(2) 0.000(2) -0.010(2)
C2 0.092(3) 0.053(3) 0.065(3) -0.001(2) 0.006(2) -0.013(2)
C3 0.084(3) 0.057(3) 0.042(2) -0.015(2) 0.005(2) 0.016(2)
C4 0.055(2) 0.083(4) 0.072(3) -0.016(3) 0.001(2) 0.012(2)
C5 0.047(2) 0.064(3) 0.078(3) -0.006(2) 0.012(2) -0.001(2)
C6 0.055(2) 0.047(2) 0.047(2) -0.0079(19) 0.0125(18) 0.0022(18)
C7 0.0432(18) 0.044(2) 0.060(2) -0.0078(18) 0.0166(17) -0.0056(16)
C8 0.0375(16) 0.038(2) 0.049(2) 0.0011(15) 0.0078(16) 0.0011(15)
C9 0.0402(18) 0.047(2) 0.054(2) 0.0024(18) 0.0073(17) -0.0034(16)
C10 0.044(2) 0.046(2) 0.045(2) 0.0038(16) 0.0023(17) 0.0022(17)
C11 0.0450(19) 0.057(2) 0.050(2) 0.0020(19) 0.0105(17) 0.0029(18)
C12 0.061(2) 0.113(4) 0.067(3) -0.005(3) 0.023(2) -0.006(3)
C13 0.092(4) 0.131(5) 0.074(3) -0.023(3) 0.042(3) -0.004(4)
C14 0.100(4) 0.118(4) 0.061(3) -0.026(3) 0.020(3) -0.014(3)
C15 0.067(3) 0.070(3) 0.050(2) -0.001(2) 0.005(2) -0.005(2)
C16 0.056(2) 0.050(2) 0.068(3) -0.005(2) 0.026(2) -0.0028(18)
C17 0.048(2) 0.043(2) 0.083(3) -0.0110(19) 0.0224(19) -0.0075(17)
N1 0.0337(13) 0.0547(19) 0.0560(19) -0.0041(15) 0.0118(13) -0.0062(13)
O1 0.0427(15) 0.069(2) 0.128(2) -0.0035(18) 0.0156(13) -0.0016(13)

loop_
_atom_type_symbol
_atom_type_description
_atom_type_scat_dispersion_real
_atom_type_scat_dispersion_imag
_atom_type_scat_source
C C 0.0033 0.0016 'International Tables Vol C Tables 4.2.6.8 and 6.1.1.4'
H H 0.0000 0.0000 'International Tables Vol C Tables 4.2.6.8 and 6.1.1.4'
N N 0.0061 0.0033 'International Tables Vol C Tables 4.2.6.8 and 6.1.1.4'
O O 0.0106 0.0060 'International Tables Vol C Tables 4.2.6.8 and 6.1.1.4'
Br Br -0.2901 2.4595 'International Tables Vol C Tables 4.2.6.8 and 6.1.1.4'

loop_
_geom_angle_atom_site_label_1
_geom_angle_atom_site_label_2
_geom_angle_atom_site_label_3
_geom_angle
C2 C1 C6 122.3(4)
C2 C1 H1 118.8
C6 C1 H1 118.8
C1 C2 C3 118.8(4)
C1 C2 H2 120.6
C3 C2 H2 120.6
C4 C3 C2 120.5(4)
C4 C3 Br1 120.2(3)
C2 C3 Br1 119.3(4)
C3 C4 C5 119.4(4)
C3 C4 H4 120.3
C5 C4 H4 120.3
C4 C5 C6 122.0(4)
C4 C5 H5 119.0
C6 C5 H5 119.0
C1 C6 C5 116.9(4)
C1 C6 C7 122.5(4)
C5 C6 C7 120.5(4)
C6 C7 C8 111.4(3)
C6 C7 C16 113.7(3)
C8 C7 C16 109.9(3)
C6 C7 H7 107.2
C8 C7 H7 107.2
C16 C7 H7 107.2
C9 C8 N1 107.2(3)
C9 C8 C7 132.5(3)
N1 C8 C7 120.3(3)
C8 C9 C10 108.3(3)
C8 C9 H9 125.9
C10 C9 H9 125.9
C11 C10 C9 105.9(4)
C11 C10 C15 122.3(3)
C9 C10 C15 131.7(3)
N1 C11 C10 109.0(3)
N1 C11 C12 126.1(3)
C10 C11 C12 125.0(4)
C13 C12 C11 110.2(4)
C13 C12 H12A 109.6
C11 C12 H12A 109.6
C13 C12 H12B 109.6
C11 C12 H12B 109.6
H12A C12 H12B 108.1
C14 C13 C12 125.5(4)
C14 C13 H13 117.3
C12 C13 H13 117.3
C13 C14 C15 124.8(4)
C13 C14 H14 117.6
C15 C14 H14 117.6
C10 C15 C14 112.1(4)
C10 C15 H15A 109.2
C14 C15 H15A 109.2
C10 C15 H15B 109.2
C14 C15 H15B 109.2
H15A C15 H15B 107.9
C17 C16 C7 112.8(3)
C17 C16 H16A 109.0
C7 C16 H16A 109.0
C17 C16 H16B 109.0
C7 C16 H16B 109.0
H16A C16 H16B 107.8
O1 C17 C16 124.6(3)
O1 C17 H17 117.7
C16 C17 H17 117.7
C11 N1 C8 109.7(3)
C11 N1 H1N 125.2
C8 N1 H1N 125.2

loop_
_geom_bond_atom_site_label_1
_geom_bond_atom_site_label_2
_geom_bond_distance
Br1 C3 1.893(4)
C1 C2 1.380(6)
C1 C6 1.384(6)
C1 H1 0.9300
C2 C3 1.380(6)
C2 H2 0.9300
C3 C4 1.375(6)
C4 C5 1.375(6)
C4 H4 0.9300
C5 C6 1.384(5)
C5 H5 0.9300
C6 C7 1.503(5)
C7 C8 1.506(5)
C7 C16 1.536(5)
C7 H7 0.9800
C8 C9 1.364(5)
C8 N1 1.367(4)
C9 C10 1.414(5)
C9 H9 0.9300
C10 C11 1.372(5)
C10 C15 1.467(6)
C11 N1 1.344(4)
C11 C12 1.495(5)
C12 C13 1.466(7)
C12 H12A 0.9700
C12 H12B 0.9700
C13 C14 1.315(6)
C13 H13 0.9300
C14 C15 1.484(6)
C14 H14 0.9300
C15 H15A 0.9700
C15 H15B 0.9700
C16 C17 1.478(5)
C16 H16A 0.9700
C16 H16B 0.9700
C17 O1 1.201(4)
C17 H17 0.9300
N1 H1N 0.8600

loop_
_geom_torsion_atom_site_label_1
_geom_torsion_atom_site_label_2
_geom_torsion_atom_site_label_3
_geom_torsion_atom_site_label_4
_geom_torsion
C6 C1 C2 C3 -1.2(7)
C1 C2 C3 C4 0.2(6)
C1 C2 C3 Br1 179.3(3)
C2 C3 C4 C5 0.1(6)
Br1 C3 C4 C5 -178.9(3)
C3 C4 C5 C6 0.4(6)
C2 C1 C6 C5 1.8(6)
C2 C1 C6 C7 178.5(4)
C4 C5 C6 C1 -1.4(6)
C4 C5 C6 C7 -178.1(3)
C1 C6 C7 C8 -80.7(4)
C5 C6 C7 C8 95.9(4)
C1 C6 C7 C16 44.2(5)
C5 C6 C7 C16 -139.2(4)
C6 C7 C8 C9 94.4(4)
C16 C7 C8 C9 -32.5(5)
C6 C7 C8 N1 -82.9(4)
C16 C7 C8 N1 150.1(3)
N1 C8 C9 C10 0.1(4)
C7 C8 C9 C10 -177.5(4)
C8 C9 C10 C11 -0.3(4)
C8 C9 C10 C15 -176.3(5)
C9 C10 C11 N1 0.4(4)
C15 C10 C11 N1 176.9(4)
C9 C10 C11 C12 -178.2(4)
C15 C10 C11 C12 -1.6(7)
N1 C11 C12 C13 -175.2(4)
C10 C11 C12 C13 3.1(6)
C11 C12 C13 C14 -2.5(8)
C12 C13 C14 C15 0.4(10)
C11 C10 C15 C14 -0.7(6)
C9 C10 C15 C14 174.8(4)
C13 C14 C15 C10 1.4(8)
C6 C7 C16 C17 173.6(3)
C8 C7 C16 C17 -60.7(4)
C7 C16 C17 O1 158.9(4)
C10 C11 N1 C8 -0.3(4)
C12 C11 N1 C8 178.2(4)
C9 C8 N1 C11 0.2(4)
C7 C8 N1 C11 178.1(3)
